data_9014321
loop_
_publ_author_name
'Cousson, A.'
'Abazli, H.'
'Pages, M.'
'Gasperin, M.'

_publ_section_title
;
 Tetrafluorure de Neptunium Hydrate, Np3 F12 1. 1H H2 O
 _cod_database_code 1001844
;
_journal_name_full 'Acta Crystallographica, Section C'
_journal_page_first 425
_journal_page_last 427
_journal_paper_doi 10.1107/S0108270183004989
_journal_volume 39
_journal_year 1983
_chemical_formula_sum 'F12 Np3 O'
_space_group_IT_number 1
_symmetry_space_group_name_Hall 'P 1'
_symmetry_space_group_name_H-M 'P 1'
_cell_angle_alpha 113.83
_cell_angle_beta 116.64
_cell_angle_gamma 58.03
_cell_length_a 8.455
_cell_length_b 8.858
_cell_length_c 8.396
_cell_formula_units_Z 2
_cell_volume 465.156
_database_code_amcsd 0009974
_exptl_crystal_density_diffrn 6.818
_cod_duplicate_entry 1001844
_cod_original_formula_sum 'Np3 F12 O'
_cod_database_code 9014321
_amcsd_formula_title 'F12 H2 Np3 O'

loop_
_space_group_symop_operation_xyz
x,y,z

loop_
_atom_site_label
_atom_site_fract_x
_atom_site_fract_y
_atom_site_fract_z
Np1 0.15000 0.18500 0.68500
Np2 0.94400 0.22980 0.10700
Np3 0.40160 0.38030 0.22420
Np4 0.84750 0.81350 0.31340
Np5 0.05740 0.72430 0.88020
Np6 0.56700 0.60700 0.72990
F1 0.17800 0.93200 0.08600
F2 0.93600 0.85200 0.12900
F3 0.16600 0.62700 0.35400
F4 0.06500 0.18300 0.39500
F5 0.53800 0.57900 0.44300
F6 0.98500 0.00400 0.50800
F7 0.69600 0.29400 0.19100
F8 0.23200 0.25100 0.22400
F9 0.83000 0.03700 0.88900
F10 0.06000 0.15900 0.88400
F11 0.83600 0.38300 0.65100
F12 0.91100 0.79400 0.59700
F13 0.48100 0.38100 0.53800
F14 0.29700 0.69000 0.79700
F15 0.77700 0.70600 0.76000
F16 0.34200 0.57300 0.07400
F17 0.70300 0.40100 0.90300
F18 0.60900 0.10300 0.29200
F19 0.35700 0.89000 0.67900
F20 0.65700 0.75100 0.02300
F21 0.37900 0.20000 0.95400
F22 0.89000 0.52300 0.25000
F23 0.12700 0.45000 0.70300
F24 0.07300 0.47900 0.97900
O1 0.56300 0.82700 0.34100
O2 0.45200 0.12500 0.63400

loop_
_cod_related_entry_id
_cod_related_entry_database
_cod_related_entry_code
1 AMCSD 0009974
